data_4111674
loop_
_publ_author_name
'Curtis P. Berlinguette'
'Alina Dragulescu-Andrasi'
'Andreas Sieber'
'Hans-Ulrich G\"udel'
'Catalina Achim'
'Kim R. Dunbar'

_publ_section_title
;
 A Charge-Transfer-Induced Spin Transition in a Discrete Complex: The Role
 of Extrinsic Factors in Stabilizing Three Electronic Isomeric Forms of a
 Cyanide-Bridged Co/Fe Cluster
;
_journal_name_full 'Journal of the American Chemical Society'
_journal_page_first 6766
_journal_page_last 6779
_journal_paper_doi 10.1021/ja043162u
_journal_volume 127
_journal_year 2005
_chemical_formula_moiety 'C108 H112 Co3 Fe2 N24 O8'
_chemical_formula_sum 'C108 H112 Co3 Fe2 N24 O8'
_chemical_formula_weight 2162.7
_chemical_name_common {[Co(tmphen)2]3[Fe(CN)6]2}.8H2O
_chemical_name_systematic {[Co(tmphen)2]3[Fe(CN)6]2}.8H2O
_space_group_IT_number 14
_symmetry_cell_setting monoclinic
_symmetry_space_group_name_Hall '-P 2ybc'
_symmetry_space_group_name_H-M 'P 1 21/c 1'
_atom_sites_solution_hydrogens geom
_atom_sites_solution_primary direct
_atom_sites_solution_secondary difmap
_audit_creation_method SHELXL-97
_cell_angle_alpha 90.00
_cell_angle_beta 97.62(6)
_cell_angle_gamma 90.00
_cell_formula_units_Z 4
_cell_length_a 19.05(5)
_cell_length_b 25.16(7)
_cell_length_c 24.45(7)
_cell_measurement_reflns_used 12002
_cell_measurement_temperature 150(2)
_cell_measurement_theta_max 17.2425
_cell_measurement_theta_min 2.063
_cell_volume 11615(6)
_computing_cell_refinement 'SAINT (BRUKER, 2001)'
_computing_data_collection 'SMART (BRUKER, 2000)'
_computing_data_reduction 'SAINT (BRUKER, 2001)'
_computing_structure_refinement 'SHELXL-97 (Sheldrick, 1997)'
_computing_structure_solution 'SHELXS-97 (Sheldrick, 1990)'
_diffrn_ambient_temperature 150(2)
_diffrn_measured_fraction_theta_full 0.987
_diffrn_measured_fraction_theta_max 0.987
_diffrn_measurement_device_type 'BRUKER APEX'
_diffrn_radiation_monochromator graphite
_diffrn_radiation_source 'fine-focus sealed tube'
_diffrn_radiation_type MoK\a
_diffrn_radiation_wavelength 0.71073
_diffrn_reflns_av_R_equivalents 0.2171
_diffrn_reflns_av_sigmaI/netI 0.1954
_diffrn_reflns_limit_h_max 19
_diffrn_reflns_limit_h_min -18
_diffrn_reflns_limit_k_max 25
_diffrn_reflns_limit_k_min -24
_diffrn_reflns_limit_l_max 24
_diffrn_reflns_limit_l_min -21
_diffrn_reflns_number 37304
_diffrn_reflns_theta_full 20.81
_diffrn_reflns_theta_max 20.81
_diffrn_reflns_theta_min 1.35
_exptl_absorpt_coefficient_mu 0.725
_exptl_absorpt_correction_T_max 0.9181
_exptl_absorpt_correction_T_min 0.8511
_exptl_absorpt_correction_type multi-scan
_exptl_absorpt_process_details 'SADABS: Bruker,2000'
_exptl_crystal_colour red
_exptl_crystal_density_diffrn 1.227
_exptl_crystal_description block
_exptl_crystal_F_000 4436
_exptl_crystal_size_max 0.23
_exptl_crystal_size_mid 0.20
_exptl_crystal_size_min 0.12
_refine_diff_density_max 1.007
_refine_diff_density_min -1.090
_refine_diff_density_rms 0.261
_refine_ls_extinction_coef 0.0153(11)
_refine_ls_extinction_expression Fc^*^=kFc[1+0.001xFc^2^\l^3^/sin(2\q)]^-1/4^
_refine_ls_extinction_method SHELXL
_refine_ls_goodness_of_fit_ref 0.989
_refine_ls_hydrogen_treatment mixed
_refine_ls_matrix_type full
_refine_ls_number_parameters 1326
_refine_ls_number_reflns 12002
_refine_ls_number_restraints 0
_refine_ls_restrained_S_all 0.989
_refine_ls_R_factor_all 0.1901
_refine_ls_R_factor_gt 0.1210
_refine_ls_shift/su_max 0.437
_refine_ls_shift/su_mean 0.007
_refine_ls_structure_factor_coef Fsqd
_refine_ls_weighting_details 'calc w=1/[\s^2^(Fo^2^)+(0.2000P)^2^+0.0000P] where P=(Fo^2^+2Fc^2^)/3'
_refine_ls_weighting_scheme calc
_refine_ls_wR_factor_gt 0.2919
_refine_ls_wR_factor_ref 0.3452
_reflns_number_gt 5828
_reflns_number_total 12002
_reflns_threshold_expression >2sigma(I)
_cod_data_source_file ja043162usi20041118_094408_05.cif
_cod_data_source_block {[Co(tmphen)2]3[Fe(CN)6]2}_150K
_cod_original_cell_volume 11617(54)
_cod_database_code 4111674

loop_
_symmetry_equiv_pos_as_xyz
'x, y, z'
'-x, y+1/2, -z+1/2'
'-x, -y, -z'
'x, -y-1/2, z-1/2'

loop_
_atom_site_label
_atom_site_type_symbol
_atom_site_fract_x
_atom_site_fract_y
_atom_site_fract_z
_atom_site_U_iso_or_equiv
_atom_site_adp_type
_atom_site_occupancy
_atom_site_symmetry_multiplicity
_atom_site_calc_flag
_atom_site_refinement_flags
_atom_site_disorder_assembly
_atom_site_disorder_group
Co1 Co 0.06142(9) 0.37142(8) 0.61561(8) 0.0498(7) Uani 1 1 d . . .
Co3 Co 0.35596(9) 0.54639(7) 0.66436(8) 0.0499(7) Uani 1 1 d . . .
Co2 Co 0.29370(10) 0.36747(7) 0.83122(8) 0.0517(7) Uani 1 1 d . . .
Fe1 Fe 0.32467(10) 0.35118(8) 0.63448(9) 0.0553(7) Uani 1 1 d . . .
Fe2 Fe 0.13897(11) 0.51590(8) 0.75379(9) 0.0574(7) Uani 1 1 d . . .
N15 N 0.0135(5) 0.2964(4) 0.5872(5) 0.045(3) Uani 1 1 d . . .
N13 N 0.0719(6) 0.3956(4) 0.5350(4) 0.048(3) Uani 1 1 d . . .
N21 N 0.4344(5) 0.5181(5) 0.7228(5) 0.050(3) Uani 1 1 d . . .
N4 N 0.1630(6) 0.3435(4) 0.6265(4) 0.049(3) Uani 1 1 d . . .
C4 C 0.2228(8) 0.3469(5) 0.6295(5) 0.047(4) Uani 1 1 d . . .
N6 N 0.3293(5) 0.4741(5) 0.6304(5) 0.054(3) Uani 1 1 d . . .
N22 N 0.3959(7) 0.6173(4) 0.7024(5) 0.059(3) Uani 1 1 d . . .
N9 N 0.2781(7) 0.5419(4) 0.7109(5) 0.056(3) Uani 1 1 d . . .
N7 N 0.0930(5) 0.4411(5) 0.6579(5) 0.046(3) Uani 1 1 d . . .
C5 C 0.3282(7) 0.3628(5) 0.7126(7) 0.053(4) Uani 1 1 d . . .
N8 N 0.2134(6) 0.4195(5) 0.8103(5) 0.056(3) Uani 1 1 d . . .
N20 N 0.3621(7) 0.4267(5) 0.8589(5) 0.062(3) Uani 1 1 d . . .
N16 N 0.0292(6) 0.3367(5) 0.6873(5) 0.052(3) Uani 1 1 d . . .
N14 N -0.0407(6) 0.4040(5) 0.5882(5) 0.056(3) Uiso 1 1 d . . .
N24 N 0.3016(6) 0.5930(5) 0.6035(5) 0.061(3) Uani 1 1 d . . .
C8 C 0.1825(7) 0.4554(6) 0.7893(5) 0.040(3) Uani 1 1 d . . .
N5 N 0.3253(6) 0.3672(4) 0.7586(5) 0.056(3) Uani 1 1 d . . .
C7 C 0.1112(7) 0.4718(6) 0.6928(6) 0.050(4) Uani 1 1 d . . .
N23 N 0.4298(6) 0.5531(5) 0.6112(5) 0.054(3) Uani 1 1 d . . .
C108 C 0.4090(8) 0.5819(6) 0.5676(8) 0.059(4) Uani 1 1 d . . .
N17 N 0.2265(6) 0.3037(4) 0.8094(6) 0.056(3) Uani 1 1 d . . .
N18 N 0.2601(7) 0.3518(5) 0.9041(5) 0.062(4) Uani 1 1 d . . .
C6 C 0.3253(6) 0.4263(7) 0.6278(5) 0.049(4) Uani 1 1 d . . .
C47 C -0.0465(7) 0.4232(5) 0.5386(7) 0.057(4) Uani 1 1 d . . .
C59 C -0.0075(7) 0.2916(6) 0.6809(7) 0.058(4) Uani 1 1 d . . .
C58 C 0.0399(7) 0.3551(6) 0.7377(7) 0.059(4) Uani 1 1 d . . .
H58 H 0.0686 0.3860 0.7437 0.071 Uiso 1 1 calc R . .
C10 C 0.1036(9) 0.5809(7) 0.7160(7) 0.069(5) Uani 1 1 d . . .
C60 C -0.0149(6) 0.2680(6) 0.6263(6) 0.050(4) Uani 1 1 d . . .
C96 C 0.4770(8) 0.5575(6) 0.7479(6) 0.055(4) Uani 1 1 d . . .
C95 C 0.4557(7) 0.6112(6) 0.7368(6) 0.052(4) Uani 1 1 d . . .
C103 C 0.3124(9) 0.6378(7) 0.5202(8) 0.074(5) Uani 1 1 d . . .
C39 C 0.0689(8) 0.4308(6) 0.4247(6) 0.059(4) Uani 1 1 d . . .
C85 C 0.4530(8) 0.4689(6) 0.7344(6) 0.060(4) Uani 1 1 d . . .
H85 H 0.4223 0.4412 0.7194 0.072 Uiso 1 1 calc R . .
N3 N 0.4868(7) 0.3595(5) 0.6389(6) 0.079(4) Uani 1 1 d . . .
N19 N 0.3830(10) 0.3243(6) 0.8624(6) 0.092(5) Uani 1 1 d . . .
C48 C 0.0124(8) 0.4190(5) 0.5068(7) 0.055(4) Uani 1 1 d . . .
C3 C 0.4262(9) 0.3543(6) 0.6383(6) 0.064(4) Uani 1 1 d . . .
C50 C -0.0252(7) 0.2262(6) 0.5248(6) 0.056(4) Uani 1 1 d . . .
C37 C 0.1254(7) 0.3918(5) 0.5055(6) 0.053(4) Uani 1 1 d . . .
H37 H 0.1676 0.3763 0.5238 0.064 Uiso 1 1 calc R . .
C49 C 0.0062(7) 0.2751(6) 0.5372(7) 0.052(4) Uani 1 1 d . . .
H49 H 0.0235 0.2944 0.5084 0.063 Uiso 1 1 calc R . .
C105 C 0.2076(8) 0.6515(7) 0.5626(8) 0.077(5) Uani 1 1 d . . .
C51 C -0.0541(7) 0.1978(6) 0.5621(7) 0.060(4) Uani 1 1 d . . .
C97 C 0.4938(8) 0.5326(6) 0.6129(7) 0.065(4) Uani 1 1 d . . .
H97 H 0.5105 0.5123 0.6448 0.078 Uiso 1 1 calc R . .
C9 C 0.2265(8) 0.5313(6) 0.7279(6) 0.055(4) Uani 1 1 d . . .
C64 C 0.1509(7) 0.2410(6) 0.8465(7) 0.060(4) Uani 1 1 d . . .
C100 C 0.4509(9) 0.5888(6) 0.5237(7) 0.064(4) Uani 1 1 d . . .
C43 C -0.1106(8) 0.4494(6) 0.5100(7) 0.062(4) Uani 1 1 d . . .
C56 C -0.0260(8) 0.2873(7) 0.7739(7) 0.075(5) Uani 1 1 d . . .
C40 C 0.0102(8) 0.4369(6) 0.4515(7) 0.056(4) Uani 1 1 d . . .
C72 C 0.1971(7) 0.2837(6) 0.8522(7) 0.051(4) Uani 1 1 d . . .
C71 C 0.2175(7) 0.3078(6) 0.9041(7) 0.057(4) Uani 1 1 d . . .
C1 C 0.3166(9) 0.3373(6) 0.5597(7) 0.069(5) Uani 1 1 d . . .
C45 C -0.1615(8) 0.4318(6) 0.5932(8) 0.070(5) Uani 1 1 d . . .
C107 C 0.3378(8) 0.6057(7) 0.5617(7) 0.064(4) Uani 1 1 d . . .
C38S C 0.1277(7) 0.4074(6) 0.4512(6) 0.052(4) Uani 1 1 d . . .
C46 C -0.0960(8) 0.4087(7) 0.6157(8) 0.081(5) Uani 1 1 d . . .
H46 H -0.0914 0.3960 0.6526 0.097 Uiso 1 1 calc R . .
C98 C 0.5382(9) 0.5369(7) 0.5747(9) 0.073(5) Uani 1 1 d . . .
C83 C 0.4248(10) 0.4096(7) 0.8863(7) 0.072(5) Uani 1 1 d . . .
C52 C -0.0499(7) 0.2198(6) 0.6146(7) 0.061(4) Uani 1 1 d . . .
C2 C 0.3254(7) 0.2761(7) 0.6468(6) 0.059(4) Uani 1 1 d . . .
C91 C 0.4935(9) 0.6543(6) 0.7613(7) 0.072(5) Uani 1 1 d . . .
C42 C -0.1116(8) 0.4680(6) 0.4549(7) 0.060(4) Uani 1 1 d . . .
H42 H -0.1528 0.4852 0.4370 0.072 Uiso 1 1 calc R . .
C102 C 0.3542(10) 0.6462(7) 0.4760(7) 0.079(5) Uani 1 1 d . . .
H102 H 0.3362 0.6667 0.4446 0.095 Uiso 1 1 calc R . .
C88 C 0.5409(8) 0.5470(6) 0.7814(6) 0.065(4) Uani 1 1 d . . .
C99 C 0.5164(9) 0.5657(7) 0.5287(9) 0.074(5) Uani 1 1 d . . .
C61 C 0.2077(8) 0.2807(6) 0.7620(7) 0.065(4) Uani 1 1 d . . .
H61 H 0.2263 0.2949 0.7309 0.078 Uiso 1 1 calc R . .
C79 C 0.4769(11) 0.4431(8) 0.9106(7) 0.082(5) Uani 1 1 d . . .
C94 C 0.3739(8) 0.6671(7) 0.6940(7) 0.073(5) Uani 1 1 d . . .
H94 H 0.3302 0.6715 0.6707 0.088 Uiso 1 1 calc R . .
C55 C -0.0361(8) 0.2633(6) 0.7233(7) 0.063(4) Uani 1 1 d . . .
C53 C -0.0808(9) 0.1946(7) 0.6595(9) 0.092(6) Uani 1 1 d . . .
H53 H -0.1073 0.1628 0.6524 0.111 Uiso 1 1 calc R . .
C82 C 0.3532(8) 0.4771(7) 0.8563(6) 0.064(4) Uani 1 1 d . . .
H82 H 0.3087 0.4895 0.8387 0.077 Uiso 1 1 calc R . .
C87 C 0.5603(8) 0.4937(7) 0.7891(6) 0.069(5) Uani 1 1 d . . .
C86 C 0.5163(8) 0.4546(6) 0.7679(6) 0.068(5) Uani 1 1 d . . .
N2 N 0.3237(6) 0.2298(6) 0.6545(6) 0.081(4) Uani 1 1 d . . .
N10 N 0.0877(8) 0.6215(6) 0.6933(6) 0.083(4) Uani 1 1 d . . .
C67 C 0.1912(7) 0.2892(7) 0.9514(8) 0.072(5) Uani 1 1 d . . .
C106 C 0.2351(8) 0.6151(6) 0.6017(7) 0.069(5) Uani 1 1 d . . .
H106 H 0.2067 0.6047 0.6290 0.083 Uiso 1 1 calc R . .
N1 N 0.3114(6) 0.3266(6) 0.5144(7) 0.076(4) Uani 1 1 d . . .
C13 C 0.1951(8) 0.3980(6) 0.4253(7) 0.078(5) Uani 1 1 d . . .
H13A H 0.2319 0.3837 0.4533 0.117 Uiso 1 1 calc R . .
H13B H 0.2112 0.4316 0.4112 0.117 Uiso 1 1 calc R . .
H13C H 0.1854 0.3725 0.3950 0.117 Uiso 1 1 calc R . .
C81 C 0.4043(10) 0.5172(7) 0.8774(7) 0.073(5) Uani 1 1 d . . .
C57 C 0.0136(8) 0.3342(6) 0.7834(7) 0.065(4) Uani 1 1 d . . .
C14 C 0.0643(9) 0.4527(7) 0.3659(6) 0.077(5) Uani 1 1 d . . .
H14A H 0.0281 0.4330 0.3417 0.116 Uiso 1 1 calc R . .
H14B H 0.1102 0.4487 0.3525 0.116 Uiso 1 1 calc R . .
H14C H 0.0515 0.4904 0.3659 0.116 Uiso 1 1 calc R . .
C65 C 0.1230(8) 0.2235(6) 0.8969(8) 0.073(5) Uani 1 1 d . . .
H65 H 0.0885 0.1960 0.8945 0.087 Uiso 1 1 calc R . .
C12 C 0.1684(9) 0.5566(7) 0.8194(7) 0.067(5) Uani 1 1 d . . .
C41 C -0.0563(8) 0.4618(5) 0.4284(7) 0.063(4) Uani 1 1 d . . .
H41 H -0.0600 0.4745 0.3915 0.075 Uiso 1 1 calc R . .
C21 C 0.1515(8) 0.2159(6) 0.6948(6) 0.064(4) Uani 1 1 d . . .
H21A H 0.1694 0.1793 0.6949 0.096 Uiso 1 1 calc R . .
H21B H 0.1762 0.2377 0.6702 0.096 Uiso 1 1 calc R . .
H21C H 0.1006 0.2160 0.6817 0.096 Uiso 1 1 calc R . .
C15 C -0.2336(7) 0.4792(7) 0.5151(7) 0.086(5) Uani 1 1 d . . .
H15A H -0.2717 0.4694 0.5365 0.129 Uiso 1 1 calc R . .
H15B H -0.2457 0.4672 0.4769 0.129 Uiso 1 1 calc R . .
H15C H -0.2276 0.5179 0.5158 0.129 Uiso 1 1 calc R . .
C31 C 0.5078(12) 0.7551(7) 0.7761(9) 0.135(9) Uani 1 1 d . . .
H31A H 0.5425 0.7660 0.7520 0.203 Uiso 1 1 calc R . .
H31B H 0.5326 0.7456 0.8125 0.203 Uiso 1 1 calc R . .
H31C H 0.4752 0.7846 0.7800 0.203 Uiso 1 1 calc R . .
C62 C 0.1644(7) 0.2385(6) 0.7534(7) 0.058(4) Uani 1 1 d . . .
C54 C -0.0723(9) 0.2160(7) 0.7121(7) 0.081(5) Uani 1 1 d . . .
H54 H -0.0915 0.1980 0.7409 0.097 Uiso 1 1 calc R . .
C77 C 0.5493(13) 0.3656(12) 0.9381(9) 0.131(10) Uani 1 1 d . . .
H77 H 0.5913 0.3514 0.9580 0.157 Uiso 1 1 calc R . .
C104 C 0.2440(10) 0.6622(7) 0.5188(8) 0.081(5) Uani 1 1 d . . .
C17 C -0.0259(8) 0.2052(6) 0.4664(6) 0.075(5) Uani 1 1 d . . .
H17A H -0.0020 0.1707 0.4676 0.112 Uiso 1 1 calc R . .
H17B H -0.0012 0.2303 0.4450 0.112 Uiso 1 1 calc R . .
H17C H -0.0750 0.2012 0.4489 0.112 Uiso 1 1 calc R . .
N11 N -0.0064(9) 0.4906(7) 0.7909(7) 0.109(6) Uani 1 1 d . . .
C63 C 0.1337(7) 0.2167(6) 0.7938(8) 0.061(4) Uani 1 1 d . . .
C44 C -0.1661(8) 0.4534(7) 0.5398(9) 0.072(5) Uani 1 1 d . . .
C90 C 0.5585(10) 0.6419(8) 0.7968(7) 0.095(6) Uani 1 1 d . . .
H90 H 0.5853 0.6698 0.8157 0.114 Uiso 1 1 calc R . .
C70 C 0.2781(9) 0.3721(8) 0.9491(9) 0.089(6) Uani 1 1 d . . .
H70 H 0.3093 0.4016 0.9494 0.107 Uiso 1 1 calc R . .
C84 C 0.4352(11) 0.3540(9) 0.8853(7) 0.087(6) Uani 1 1 d . . .
C23 C 0.1869(9) 0.2959(8) 1.0550(6) 0.097(6) Uani 1 1 d . . .
H23A H 0.2142 0.3122 1.0875 0.146 Uiso 1 1 calc R . .
H23B H 0.1926 0.2572 1.0569 0.146 Uiso 1 1 calc R . .
H23C H 0.1367 0.3049 1.0541 0.146 Uiso 1 1 calc R . .
C30 C 0.6290(10) 0.4792(8) 0.8249(8) 0.117(7) Uani 1 1 d . . .
H30A H 0.6245 0.4863 0.8636 0.175 Uiso 1 1 calc R . .
H30B H 0.6678 0.5005 0.8138 0.175 Uiso 1 1 calc R . .
H30C H 0.6391 0.4414 0.8202 0.175 Uiso 1 1 calc R . .
C33 C 0.6113(8) 0.5122(7) 0.5854(8) 0.098(6) Uani 1 1 d . . .
H33A H 0.6172 0.4866 0.5561 0.147 Uiso 1 1 calc R . .
H33B H 0.6168 0.4939 0.6211 0.147 Uiso 1 1 calc R . .
H33C H 0.6473 0.5401 0.5860 0.147 Uiso 1 1 calc R . .
C80 C 0.4673(10) 0.4993(9) 0.9066(7) 0.091(6) Uani 1 1 d . . .
C101 C 0.4213(11) 0.6239(8) 0.4801(8) 0.090(6) Uani 1 1 d . . .
H101 H 0.4497 0.6323 0.4521 0.108 Uiso 1 1 calc R . .
C74 C 0.453(2) 0.2450(11) 0.8844(13) 0.167(14) Uani 1 1 d . . .
C93 C 0.4052(9) 0.7118(7) 0.7141(9) 0.092(6) Uani 1 1 d . . .
C18 C -0.0904(9) 0.1449(7) 0.5455(7) 0.091(6) Uani 1 1 d . . .
H18A H -0.1105 0.1462 0.5065 0.137 Uiso 1 1 calc R . .
H18B H -0.1284 0.1385 0.5681 0.137 Uiso 1 1 calc R . .
H18C H -0.0557 0.1160 0.5512 0.137 Uiso 1 1 calc R . .
C78 C 0.5422(11) 0.4198(11) 0.9380(8) 0.123(8) Uani 1 1 d . . .
H78 H 0.5791 0.4417 0.9556 0.147 Uiso 1 1 calc R . .
C11 C 0.0488(9) 0.5013(7) 0.7774(7) 0.078(5) Uani 1 1 d . . .
C68 C 0.2130(9) 0.3163(8) 1.0040(7) 0.085(5) Uani 1 1 d . . .
C89 C 0.5810(9) 0.5918(7) 0.8032(7) 0.086(6) Uani 1 1 d . . .
H89 H 0.6264 0.5857 0.8235 0.103 Uiso 1 1 calc R . .
C34 C 0.5631(9) 0.5740(7) 0.4838(8) 0.109(7) Uani 1 1 d . . .
H34A H 0.5870 0.6085 0.4890 0.163 Uiso 1 1 calc R . .
H34B H 0.5340 0.5733 0.4476 0.163 Uiso 1 1 calc R . .
H34C H 0.5987 0.5457 0.4856 0.163 Uiso 1 1 calc R . .
C27 C 0.5191(10) 0.5401(8) 0.9342(7) 0.106(7) Uani 1 1 d . . .
H27A H 0.5638 0.5225 0.9483 0.158 Uiso 1 1 calc R . .
H27B H 0.4991 0.5568 0.9649 0.158 Uiso 1 1 calc R . .
H27C H 0.5280 0.5673 0.9073 0.158 Uiso 1 1 calc R . .
C92 C 0.4659(10) 0.7068(6) 0.7508(8) 0.087(5) Uani 1 1 d . . .
C29 C 0.5335(9) 0.3942(6) 0.7740(8) 0.096(6) Uani 1 1 d . . .
H29A H 0.5738 0.3857 0.7544 0.143 Uiso 1 1 calc R . .
H29B H 0.4921 0.3735 0.7582 0.143 Uiso 1 1 calc R . .
H29C H 0.5454 0.3853 0.8131 0.143 Uiso 1 1 calc R . .
C36 C 0.1362(9) 0.6737(7) 0.5695(6) 0.080(5) Uani 1 1 d . . .
H36A H 0.1390 0.7125 0.5718 0.121 Uiso 1 1 calc R . .
H36B H 0.1211 0.6595 0.6035 0.121 Uiso 1 1 calc R . .
H36C H 0.1018 0.6634 0.5379 0.121 Uiso 1 1 calc R . .
C69 C 0.2581(10) 0.3570(8) 1.0020(7) 0.092(6) Uani 1 1 d . . .
C73 C 0.3876(16) 0.2688(7) 0.8589(9) 0.130(9) Uani 1 1 d . . .
H73 H 0.3498 0.2479 0.8409 0.157 Uiso 1 1 calc R . .
C22 C 0.0884(9) 0.1685(6) 0.7861(7) 0.083(5) Uani 1 1 d . . .
H22A H 0.0483 0.1752 0.7575 0.124 Uiso 1 1 calc R . .
H22B H 0.0706 0.1598 0.8209 0.124 Uiso 1 1 calc R . .
H22C H 0.1163 0.1386 0.7749 0.124 Uiso 1 1 calc R . .
N12 N 0.1857(8) 0.5808(6) 0.8570(6) 0.084(5) Uani 1 1 d . . .
C75 C 0.509(2) 0.2739(13) 0.9102(12) 0.157(13) Uani 1 1 d . . .
C35 C 0.2120(11) 0.6976(9) 0.4747(8) 0.116(7) Uani 1 1 d . . .
H35A H 0.2152 0.6811 0.4388 0.174 Uiso 1 1 calc R . .
H35B H 0.2373 0.7316 0.4771 0.174 Uiso 1 1 calc R . .
H35C H 0.1621 0.7037 0.4787 0.174 Uiso 1 1 calc R . .
C24 C 0.2849(11) 0.3860(9) 1.0567(8) 0.134(9) Uani 1 1 d . . .
H24A H 0.2744 0.4240 1.0527 0.201 Uiso 1 1 calc R . .
H24B H 0.3362 0.3810 1.0654 0.201 Uiso 1 1 calc R . .
H24C H 0.2612 0.3713 1.0865 0.201 Uiso 1 1 calc R . .
C66 C 0.1452(8) 0.2454(7) 0.9455(7) 0.068(5) Uani 1 1 d . . .
H66 H 0.1294 0.2309 0.9775 0.081 Uiso 1 1 calc R . .
C28 C 0.3844(8) 0.5752(6) 0.8699(7) 0.080(5) Uani 1 1 d . . .
H28A H 0.3871 0.5924 0.9061 0.120 Uiso 1 1 calc R . .
H28B H 0.3361 0.5781 0.8507 0.120 Uiso 1 1 calc R . .
H28C H 0.4173 0.5928 0.8481 0.120 Uiso 1 1 calc R . .
C16 C -0.2174(9) 0.4330(8) 0.6287(7) 0.102(6) Uani 1 1 d . . .
H16A H -0.2224 0.4692 0.6424 0.154 Uiso 1 1 calc R . .
H16B H -0.2051 0.4088 0.6600 0.154 Uiso 1 1 calc R . .
H16C H -0.2622 0.4217 0.6076 0.154 Uiso 1 1 calc R . .
C76 C 0.5019(15) 0.3301(11) 0.9122(8) 0.124(8) Uani 1 1 d . . .
C25 C 0.452(2) 0.1827(9) 0.8822(11) 0.235(19) Uani 1 1 d . . .
H25A H 0.4790 0.1704 0.8532 0.353 Uiso 1 1 calc R . .
H25B H 0.4028 0.1705 0.8739 0.353 Uiso 1 1 calc R . .
H25C H 0.4729 0.1684 0.9179 0.353 Uiso 1 1 calc R . .
C20 C 0.0300(9) 0.3610(6) 0.8391(6) 0.074(5) Uani 1 1 d . . .
H20A H -0.0128 0.3783 0.8487 0.111 Uiso 1 1 calc R . .
H20B H 0.0671 0.3878 0.8374 0.111 Uiso 1 1 calc R . .
H20C H 0.0464 0.3344 0.8672 0.111 Uiso 1 1 calc R . .
C19 C -0.0602(10) 0.2612(7) 0.8207(6) 0.095(6) Uani 1 1 d . . .
H19A H -0.0843 0.2884 0.8402 0.143 Uiso 1 1 calc R . .
H19B H -0.0235 0.2440 0.8467 0.143 Uiso 1 1 calc R . .
H19C H -0.0947 0.2345 0.8052 0.143 Uiso 1 1 calc R . .
C32 C 0.3767(11) 0.7688(7) 0.7005(9) 0.132(9) Uani 1 1 d . . .
H32A H 0.3281 0.7668 0.6818 0.198 Uiso 1 1 calc R . .
H32B H 0.4067 0.7865 0.6765 0.198 Uiso 1 1 calc R . .
H32C H 0.3775 0.7891 0.7348 0.198 Uiso 1 1 calc R . .
C26 C 0.5699(16) 0.2468(11) 0.9410(11) 0.204(15) Uani 1 1 d . . .
H26A H 0.5604 0.2396 0.9787 0.305 Uiso 1 1 calc R . .
H26B H 0.6119 0.2695 0.9421 0.305 Uiso 1 1 calc R . .
H26C H 0.5783 0.2132 0.9227 0.305 Uiso 1 1 calc R . .
O17S O 0.6973(15) 0.4805(11) 1.0092(10) 0.119(9) Uiso 0.50 1 d P A -17
O12S O 0.239(2) 0.0607(18) 0.7630(17) 0.215(17) Uiso 0.50 1 d P B -12
O3S O 0.219(2) 0.8323(18) 0.6064(18) 0.218(17) Uiso 0.50 1 d P C -3
O18S O 0.6342(15) 0.3846(11) 0.6820(11) 0.125(9) Uiso 0.50 1 d P D -18
O16S O 0.5223(17) 0.2890(12) 1.0708(12) 0.139(10) Uiso 0.50 1 d P E -16
O8S O -0.146(3) 0.4608(19) 0.7704(18) 0.229(19) Uiso 0.50 1 d P F -8
O15S O 0.440(2) 0.2689(14) 1.0464(14) 0.169(13) Uiso 0.50 1 d P G -15
O10S O 0.068(2) 0.0857(16) 0.4979(15) 0.174(13) Uiso 0.50 1 d P H -10
O2S O 0.370(3) 0.681(2) 0.3404(18) 0.232(19) Uiso 0.50 1 d P I -2
O14S O 0.3080(17) 0.1753(13) 0.7681(13) 0.149(11) Uiso 0.50 1 d P J -14
O5S O 0.264(3) 0.690(2) 0.7995(19) 0.24(2) Uiso 0.50 1 d P K -5
O9S O -0.085(2) 0.5785(17) 0.8589(16) 0.209(16) Uiso 0.50 1 d P L -9
O4S O 0.262(4) 0.751(3) 0.826(3) 0.16(3) Uiso 0.25 1 d P . -4
O11S O 0.086(2) 0.0569(15) 0.4603(15) 0.162(13) Uiso 0.50 1 d P M -11
O1S O 0.250(4) 0.709(3) 0.327(3) 0.17(3) Uiso 0.25 1 d P . .
O7S O 0.1181(19) 0.4814(14) 0.9199(14) 0.164(12) Uiso 0.50 1 d P N -7
O13S O 0.289(4) 0.111(3) 0.794(3) 0.16(2) Uiso 0.25 1 d P O -13
O6S O 0.284(3) 0.664(2) 0.942(2) 0.109(16) Uiso 0.25 1 d P P -6

loop_
_atom_site_aniso_label
_atom_site_aniso_U_11
_atom_site_aniso_U_22
_atom_site_aniso_U_33
_atom_site_aniso_U_23
_atom_site_aniso_U_13
_atom_site_aniso_U_12
Co1 0.0182(11) 0.0696(14) 0.0628(14) 0.0091(10) 0.0101(9) -0.0005(9)
Co3 0.0271(12) 0.0462(13) 0.0793(15) 0.0022(9) 0.0180(10) -0.0013(8)
Co2 0.0416(13) 0.0473(13) 0.0670(14) 0.0043(9) 0.0106(10) -0.0003(9)
Fe1 0.0250(13) 0.0593(15) 0.0819(17) 0.0145(11) 0.0088(11) -0.0004(10)
Fe2 0.0510(15) 0.0559(14) 0.0699(16) 0.0058(11) 0.0254(12) 0.0157(10)
N15 0.016(6) 0.066(8) 0.056(8) 0.005(7) 0.015(6) 0.011(5)
N13 0.023(7) 0.061(8) 0.063(8) 0.008(6) 0.012(7) -0.001(6)
N21 0.033(7) 0.043(8) 0.076(9) 0.006(6) 0.020(6) 0.002(6)
N4 0.009(6) 0.073(8) 0.066(8) 0.016(6) 0.007(6) -0.007(6)
C4 0.039(10) 0.045(9) 0.059(10) 0.003(7) 0.010(8) -0.008(7)
N6 0.025(7) 0.072(9) 0.072(9) 0.008(7) 0.027(6) -0.001(6)
N22 0.052(9) 0.041(8) 0.089(10) 0.008(6) 0.031(8) 0.006(6)
N9 0.049(9) 0.056(8) 0.063(8) -0.001(6) 0.011(7) 0.013(6)
N7 0.024(7) 0.062(8) 0.056(8) 0.028(6) 0.016(6) 0.003(6)
C5 0.029(9) 0.058(10) 0.067(11) 0.019(9) -0.007(8) -0.010(7)
N8 0.034(8) 0.048(8) 0.087(10) 0.012(7) 0.017(7) 0.001(6)
N20 0.067(10) 0.038(9) 0.079(9) 0.010(6) 0.009(8) 0.017(7)
N16 0.024(7) 0.075(10) 0.059(9) -0.012(7) 0.008(6) 0.002(6)
N24 0.037(8) 0.075(9) 0.074(9) 0.001(7) 0.021(7) -0.004(7)
C8 0.026(8) 0.058(10) 0.040(8) 0.000(7) 0.021(7) 0.000(7)
N5 0.055(9) 0.060(8) 0.049(8) 0.013(7) -0.003(7) -0.009(6)
C7 0.029(9) 0.066(11) 0.057(10) -0.010(8) 0.008(8) 0.005(7)
N23 0.026(8) 0.057(8) 0.082(10) 0.001(7) 0.013(7) -0.004(6)
C108 0.031(10) 0.056(10) 0.096(14) -0.020(9) 0.037(10) -0.009(8)
N17 0.038(8) 0.047(8) 0.082(10) 0.014(7) 0.008(7) -0.017(6)
N18 0.062(9) 0.088(10) 0.034(8) -0.024(7) 0.002(6) -0.005(8)
C6 0.005(7) 0.077(12) 0.063(10) 0.014(8) 0.000(6) -0.003(7)
C47 0.012(8) 0.050(9) 0.111(14) -0.008(9) 0.013(9) -0.001(7)
C59 0.027(9) 0.065(11) 0.083(13) -0.017(10) 0.011(8) -0.015(8)
C58 0.040(10) 0.049(10) 0.088(14) 0.006(9) 0.002(9) -0.017(7)
C10 0.076(12) 0.061(12) 0.080(12) -0.009(9) 0.044(10) 0.008(9)
C60 0.015(8) 0.055(10) 0.076(12) 0.005(9) -0.007(8) -0.017(7)
C96 0.040(10) 0.050(11) 0.072(10) 0.005(8) -0.002(8) 0.007(8)
C95 0.025(9) 0.054(11) 0.073(11) 0.009(8) -0.010(8) -0.002(8)
C103 0.053(12) 0.087(13) 0.090(14) -0.002(11) 0.035(11) 0.000(10)
C39 0.054(11) 0.056(10) 0.069(11) 0.010(8) 0.020(10) -0.001(8)
C85 0.045(10) 0.058(12) 0.082(12) -0.003(8) 0.026(9) -0.001(8)
N3 0.030(9) 0.097(11) 0.113(12) 0.010(8) 0.015(8) 0.001(7)
N19 0.121(15) 0.061(11) 0.098(12) 0.013(8) 0.034(11) 0.039(10)
C48 0.037(11) 0.048(9) 0.078(12) 0.001(8) 0.001(9) -0.003(7)
C3 0.034(10) 0.070(11) 0.088(12) -0.002(8) 0.010(9) 0.001(8)
C50 0.035(9) 0.063(11) 0.069(12) -0.003(9) 0.006(8) 0.011(8)
C37 0.026(9) 0.053(10) 0.078(12) 0.022(8) 0.000(8) -0.002(7)
C49 0.036(9) 0.058(11) 0.070(12) -0.003(8) 0.030(8) 0.009(8)
C105 0.026(10) 0.083(13) 0.115(16) -0.010(11) -0.020(11) 0.016(9)
C51 0.035(9) 0.075(12) 0.072(12) 0.004(10) 0.015(9) -0.009(8)
C97 0.025(10) 0.065(11) 0.109(14) -0.013(9) 0.022(10) -0.001(8)
C9 0.042(10) 0.057(10) 0.069(11) 0.007(8) 0.023(9) 0.010(8)
C64 0.029(9) 0.066(11) 0.091(13) 0.027(10) 0.023(9) 0.010(8)
C100 0.054(12) 0.062(11) 0.076(12) -0.003(9) 0.013(10) -0.009(9)
C43 0.029(10) 0.063(11) 0.096(14) -0.023(9) 0.009(10) -0.016(8)
C56 0.057(11) 0.088(13) 0.082(14) 0.004(11) 0.015(10) -0.026(10)
C40 0.039(11) 0.056(10) 0.071(12) -0.007(8) -0.004(9) -0.008(8)
C72 0.014(8) 0.053(10) 0.083(12) -0.001(9) -0.004(8) -0.011(7)
C71 0.029(9) 0.066(11) 0.078(13) 0.002(9) 0.017(9) -0.027(8)
C1 0.084(14) 0.069(12) 0.049(11) 0.004(9) -0.005(10) -0.013(9)
C45 0.032(11) 0.072(12) 0.113(16) -0.025(11) 0.030(11) -0.004(8)
C107 0.045(11) 0.084(12) 0.065(12) -0.007(10) 0.012(10) -0.014(9)
C38S 0.025(9) 0.063(10) 0.063(11) 0.024(8) -0.013(8) 0.002(7)
C46 0.033(11) 0.098(14) 0.118(15) -0.004(11) 0.039(10) 0.008(9)
C98 0.043(12) 0.088(13) 0.098(15) -0.022(11) 0.041(11) -0.009(10)
C83 0.077(14) 0.056(13) 0.081(12) 0.001(9) -0.002(10) 0.022(11)
C52 0.035(9) 0.085(12) 0.063(11) -0.002(10) 0.011(8) -0.007(9)
C2 0.016(8) 0.075(12) 0.086(12) 0.010(9) 0.009(7) -0.003(8)
C91 0.057(12) 0.044(11) 0.110(14) 0.015(9) -0.012(10) -0.001(9)
C42 0.045(11) 0.066(11) 0.067(12) 0.006(9) 0.006(9) 0.010(8)
C102 0.075(14) 0.091(14) 0.071(12) -0.005(9) 0.006(11) -0.021(11)
C88 0.047(11) 0.061(12) 0.084(12) -0.002(9) -0.001(9) -0.002(9)
C99 0.041(12) 0.078(13) 0.113(16) -0.038(11) 0.047(12) -0.019(10)
C61 0.052(11) 0.062(11) 0.084(14) -0.003(9) 0.014(10) -0.001(9)
C79 0.085(15) 0.077(14) 0.083(13) -0.013(10) 0.002(11) 0.023(12)
C94 0.034(10) 0.068(13) 0.109(14) 0.004(10) -0.021(9) 0.004(9)
C55 0.048(10) 0.082(12) 0.062(11) -0.009(10) 0.021(9) -0.036(9)
C53 0.068(13) 0.091(14) 0.122(17) -0.003(12) 0.028(12) -0.044(10)
C82 0.038(10) 0.091(15) 0.063(11) -0.006(9) 0.006(8) 0.002(10)
C87 0.053(11) 0.064(12) 0.081(12) -0.009(9) -0.018(9) 0.006(9)
C86 0.047(11) 0.071(12) 0.079(12) -0.007(9) -0.019(9) 0.018(9)
N2 0.041(9) 0.070(11) 0.129(13) 0.011(9) 0.003(8) 0.010(7)
N10 0.094(12) 0.072(11) 0.086(11) 0.005(8) 0.023(8) 0.032(9)
C67 0.021(9) 0.094(13) 0.100(14) 0.017(11) 0.006(9) -0.017(9)
C106 0.024(10) 0.081(12) 0.103(14) -0.014(10) 0.007(9) -0.007(9)
N1 0.034(8) 0.088(11) 0.106(12) 0.021(9) 0.005(8) -0.008(7)
C13 0.064(12) 0.076(12) 0.100(13) 0.014(9) 0.035(10) -0.005(9)
C81 0.068(13) 0.071(12) 0.084(12) -0.001(9) 0.030(10) 0.004(10)
C57 0.044(10) 0.084(12) 0.068(12) 0.010(10) 0.013(9) -0.023(9)
C14 0.065(12) 0.098(13) 0.071(12) 0.010(9) 0.016(9) -0.001(9)
C65 0.048(11) 0.068(11) 0.112(15) 0.019(11) 0.043(11) -0.007(8)
C12 0.068(12) 0.069(12) 0.066(12) -0.015(9) 0.014(10) 0.013(9)
C41 0.043(10) 0.057(10) 0.083(12) 0.008(8) -0.009(10) 0.009(8)
C21 0.046(10) 0.070(11) 0.077(12) -0.007(9) 0.013(8) -0.019(8)
C15 0.029(10) 0.101(14) 0.126(15) -0.027(11) 0.002(10) 0.004(9)
C31 0.14(2) 0.054(13) 0.18(2) -0.007(12) -0.080(16) -0.011(12)
C62 0.036(9) 0.063(11) 0.079(12) -0.002(9) 0.023(9) -0.027(8)
C54 0.085(13) 0.098(14) 0.065(12) -0.019(10) 0.028(10) -0.051(11)
C77 0.12(2) 0.15(2) 0.111(18) -0.038(17) -0.042(15) 0.074(19)
C104 0.068(14) 0.109(15) 0.070(13) 0.007(11) 0.024(11) -0.023(11)
C17 0.055(11) 0.090(13) 0.081(13) -0.007(10) 0.016(9) -0.010(9)
N11 0.073(12) 0.137(15) 0.126(14) 0.020(10) 0.045(11) 0.041(10)
C63 0.032(9) 0.055(10) 0.093(13) -0.002(10) 0.003(9) -0.012(8)
C44 0.025(11) 0.078(12) 0.110(15) -0.027(11) -0.004(10) -0.001(8)
C90 0.082(15) 0.080(15) 0.113(15) -0.001(11) -0.026(12) -0.025(11)
C70 0.076(14) 0.114(16) 0.087(15) 0.012(13) 0.047(12) -0.041(11)
C84 0.086(16) 0.101(18) 0.072(13) 0.014(12) 0.003(11) 0.021(14)
C23 0.063(12) 0.17(2) 0.063(12) 0.014(12) 0.022(10) -0.021(12)
C30 0.077(15) 0.091(15) 0.17(2) -0.010(13) -0.047(13) 0.012(11)
C33 0.038(11) 0.111(15) 0.156(18) -0.028(12) 0.052(11) 0.000(10)
C80 0.062(14) 0.127(19) 0.081(14) -0.011(12) -0.001(11) 0.014(13)
C101 0.083(16) 0.094(15) 0.104(16) -0.028(13) 0.053(13) -0.028(12)
C74 0.28(5) 0.07(2) 0.15(3) 0.017(17) 0.02(3) 0.08(2)
C93 0.053(12) 0.046(12) 0.165(18) 0.012(11) -0.031(12) -0.004(9)
C18 0.089(14) 0.093(14) 0.095(14) -0.006(10) 0.020(11) -0.025(11)
C78 0.080(16) 0.15(2) 0.128(19) -0.002(15) -0.025(13) 0.044(15)
C11 0.049(11) 0.097(14) 0.091(13) 0.022(10) 0.025(10) 0.039(10)
C68 0.066(13) 0.113(15) 0.075(14) -0.025(11) 0.010(10) -0.027(12)
C89 0.076(13) 0.052(12) 0.117(15) 0.005(10) -0.036(11) 0.003(10)
C34 0.078(14) 0.110(16) 0.152(18) -0.053(13) 0.061(14) -0.037(11)
C27 0.083(14) 0.132(18) 0.094(14) -0.023(12) -0.016(11) -0.030(13)
C92 0.078(14) 0.046(12) 0.130(16) -0.011(10) -0.006(12) -0.019(10)
C29 0.085(14) 0.035(10) 0.155(17) 0.015(10) -0.027(12) 0.009(9)
C36 0.070(13) 0.090(13) 0.082(12) -0.002(9) 0.012(10) -0.003(10)
C69 0.070(13) 0.126(17) 0.079(14) -0.026(12) 0.002(11) -0.038(12)
C73 0.23(3) 0.033(13) 0.132(18) 0.010(11) 0.048(19) 0.037(14)
C22 0.073(13) 0.072(12) 0.107(14) 0.000(10) 0.025(10) -0.017(10)
N12 0.113(13) 0.066(10) 0.077(11) 0.003(8) 0.026(10) 0.023(9)
C75 0.21(4) 0.10(2) 0.16(3) 0.004(18) 0.00(2) 0.11(2)
C35 0.099(17) 0.15(2) 0.100(16) 0.021(14) 0.002(13) 0.003(14)
C24 0.094(17) 0.19(2) 0.121(18) -0.049(16) 0.012(14) -0.052(16)
C66 0.048(11) 0.085(13) 0.070(12) -0.001(10) 0.006(9) -0.015(9)
C28 0.061(11) 0.064(12) 0.117(14) -0.008(10) 0.019(10) 0.001(9)
C16 0.050(12) 0.149(18) 0.115(15) -0.031(13) 0.039(11) -0.002(11)
C76 0.16(2) 0.14(2) 0.070(15) -0.004(14) -0.016(14) 0.06(2)
C25 0.43(6) 0.09(2) 0.17(2) 0.027(16) -0.02(3) 0.12(3)
C20 0.092(14) 0.065(11) 0.068(12) -0.001(9) 0.016(10) -0.027(9)
C19 0.117(16) 0.107(15) 0.066(12) 0.009(10) 0.026(11) -0.065(12)
C32 0.105(17) 0.071(14) 0.20(2) 0.030(13) -0.064(15) -0.001(12)
C26 0.23(3) 0.18(3) 0.18(3) 0.02(2) -0.04(2) 0.14(3)

loop_
_atom_type_symbol
_atom_type_description
_atom_type_scat_dispersion_real
_atom_type_scat_dispersion_imag
_atom_type_scat_source
C C 0.0033 0.0016 'International Tables Vol C Tables 4.2.6.8 and 6.1.1.4'
H H 0.0000 0.0000 'International Tables Vol C Tables 4.2.6.8 and 6.1.1.4'
N N 0.0061 0.0033 'International Tables Vol C Tables 4.2.6.8 and 6.1.1.4'
O O 0.0106 0.0060 'International Tables Vol C Tables 4.2.6.8 and 6.1.1.4'
Fe Fe 0.3463 0.8444 'International Tables Vol C Tables 4.2.6.8 and 6.1.1.4'
Co Co 0.3494 0.9721 'International Tables Vol C Tables 4.2.6.8 and 6.1.1.4'

loop_
_geom_angle_atom_site_label_1
_geom_angle_atom_site_label_2
_geom_angle_atom_site_label_3
_geom_angle
N4 Co1 N7 91.1(4)
N4 Co1 N13 90.9(4)
N7 Co1 N13 99.5(4)
N4 Co1 N16 97.1(4)
N7 Co1 N16 91.8(5)
N13 Co1 N16 166.0(5)
N4 Co1 N14 168.8(5)
N7 Co1 N14 91.4(4)
N13 Co1 N14 77.9(5)
N16 Co1 N14 93.7(5)
N4 Co1 N15 95.3(4)
N7 Co1 N15 166.4(4)
N13 Co1 N15 92.3(4)
N16 Co1 N15 75.5(5)
N14 Co1 N15 84.6(4)
N9 Co3 N6 91.0(4)
N9 Co3 N23 175.2(5)
N6 Co3 N23 88.3(4)
N9 Co3 N21 96.3(5)
N6 Co3 N21 95.4(5)
N23 Co3 N21 88.4(5)
N9 Co3 N24 96.0(5)
N6 Co3 N24 98.0(5)
N23 Co3 N24 79.4(5)
N21 Co3 N24 161.6(5)
N9 Co3 N22 92.8(5)
N6 Co3 N22 173.0(5)
N23 Co3 N22 88.4(4)
N21 Co3 N22 78.4(5)
N24 Co3 N22 87.4(5)
N5 Co2 N18 168.5(5)
N5 Co2 N8 94.9(5)
N18 Co2 N8 91.9(5)
N5 Co2 N20 92.5(5)
N18 Co2 N20 96.5(5)
N8 Co2 N20 92.3(5)
N5 Co2 N19 89.8(5)
N18 Co2 N19 85.0(5)
N8 Co2 N19 170.0(6)
N20 Co2 N19 78.6(7)
N5 Co2 N17 91.0(5)
N18 Co2 N17 79.5(6)
N8 Co2 N17 90.9(5)
N20 Co2 N17 175.0(5)
N19 Co2 N17 97.9(7)
C1 Fe1 C6 96.0(6)
C1 Fe1 C2 88.1(7)
C6 Fe1 C2 175.9(6)
C1 Fe1 C3 90.4(7)
C6 Fe1 C3 86.9(6)
C2 Fe1 C3 92.7(6)
C1 Fe1 C5 176.5(7)
C6 Fe1 C5 86.2(6)
C2 Fe1 C5 89.7(6)
C3 Fe1 C5 92.4(6)
C1 Fe1 C4 88.6(7)
C6 Fe1 C4 93.9(5)
C2 Fe1 C4 86.6(5)
C3 Fe1 C4 178.8(6)
C5 Fe1 C4 88.5(6)
C7 Fe2 C8 87.1(6)
C7 Fe2 C9 91.4(6)
C8 Fe2 C9 88.1(6)
C7 Fe2 C11 87.5(7)
C8 Fe2 C11 93.7(6)
C9 Fe2 C11 177.8(7)
C7 Fe2 C12 175.9(7)
C8 Fe2 C12 89.1(6)
C9 Fe2 C12 89.9(7)
C11 Fe2 C12 91.4(7)
C7 Fe2 C10 94.3(7)
C8 Fe2 C10 174.2(6)
C9 Fe2 C10 86.2(6)
C11 Fe2 C10 92.0(6)
C12 Fe2 C10 89.6(7)
C49 N15 C60 115.7(13)
C49 N15 Co1 129.3(10)
C60 N15 Co1 115.0(10)
C37 N13 C48 113.5(12)
C37 N13 Co1 131.7(10)
C48 N13 Co1 114.8(9)
C85 N21 C96 117.4(13)
C85 N21 Co3 129.0(11)
C96 N21 Co3 113.2(9)
C4 N4 Co1 155.1(11)
N4 C4 Fe1 178.8(12)
C6 N6 Co3 157.4(11)
C94 N22 C95 115.7(13)
C94 N22 Co3 129.9(11)
C95 N22 Co3 114.2(9)
C9 N9 Co3 163.7(13)
C7 N7 Co1 163.1(11)
N5 C5 Fe1 174.3(12)
C8 N8 Co2 159.6(10)
C82 N20 C83 116.2(14)
C82 N20 Co2 129.3(11)
C83 N20 Co2 114.4(11)
C58 N16 C59 115.3(13)
C58 N16 Co1 127.4(11)
C59 N16 Co1 117.3(10)
C47 N14 C46 117.7(14)
C47 N14 Co1 113.4(10)
C46 N14 Co1 128.8(12)
C107 N24 C106 116.2(14)
C107 N24 Co3 115.1(11)
C106 N24 Co3 128.6(11)
N8 C8 Fe2 175.4(11)
C5 N5 Co2 164.0(12)
N7 C7 Fe2 174.4(13)
C108 N23 C97 114.9(13)
C108 N23 Co3 113.9(10)
C97 N23 Co3 131.2(12)
N23 C108 C100 122.7(14)
N23 C108 C107 118.8(14)
C100 C108 C107 118.4(17)
C61 N17 C72 115.7(13)
C61 N17 Co2 131.2(11)
C72 N17 Co2 113.1(10)
C70 N18 C71 115.8(14)
C70 N18 Co2 129.2(12)
C71 N18 Co2 114.6(10)
N6 C6 Fe1 171.8(12)
N14 C47 C48 119.8(14)
N14 C47 C43 124.8(13)
C48 C47 C43 115.4(14)
N16 C59 C55 125.8(14)
N16 C59 C60 116.2(14)
C55 C59 C60 117.8(14)
N16 C58 C57 126.7(14)
N10 C10 Fe2 174.6(15)
N15 C60 C52 122.4(14)
N15 C60 C59 115.6(13)
C52 C60 C59 122.0(14)
N21 C96 C88 122.8(13)
N21 C96 C95 117.5(13)
C88 C96 C95 119.6(14)
N22 C95 C91 122.2(13)
N22 C95 C96 115.3(13)
C91 C95 C96 122.5(14)
C107 C103 C104 120.9(16)
C107 C103 C102 118.4(17)
C104 C103 C102 120.7(19)
C38S C39 C40 119.5(14)
C38S C39 C14 123.3(14)
C40 C39 C14 117.1(15)
N21 C85 C86 123.4(14)
C84 N19 C73 123(2)
C84 N19 Co2 113.4(13)
C73 N19 Co2 123.5(19)
N13 C48 C40 122.0(13)
N13 C48 C47 114.0(14)
C40 C48 C47 124.0(14)
N3 C3 Fe1 175.3(14)
C51 C50 C49 122.1(15)
C51 C50 C17 120.3(16)
C49 C50 C17 117.6(14)
N13 C37 C38S 128.4(13)
N15 C49 C50 123.3(14)
C104 C105 C106 119.0(15)
C104 C105 C36 125.0(17)
C106 C105 C36 115.8(17)
C50 C51 C52 116.1(15)
C50 C51 C18 119.8(15)
C52 C51 C18 124.1(14)
N23 C97 C98 127.6(17)
N9 C9 Fe2 177.6(14)
C72 C64 C63 119.5(14)
C72 C64 C65 116.3(16)
C63 C64 C65 124.2(16)
C99 C100 C108 118.4(17)
C99 C100 C101 126.1(18)
C108 C100 C101 115.3(16)
C44 C43 C42 124.5(16)
C44 C43 C47 115.4(16)
C42 C43 C47 120.0(14)
C55 C56 C57 121.9(14)
C55 C56 C19 117.5(15)
C57 C56 C19 120.5(15)
C39 C40 C48 119.6(14)
C39 C40 C41 125.6(16)
C48 C40 C41 114.9(14)
N17 C72 C64 122.2(14)
N17 C72 C71 116.5(13)
C64 C72 C71 121.3(15)
N18 C71 C67 123.0(15)
N18 C71 C72 116.0(13)
C67 C71 C72 120.8(14)
N1 C1 Fe1 177.2(16)
C44 C45 C46 117.6(14)
C44 C45 C16 125.7(17)
C46 C45 C16 116.7(18)
C103 C107 N24 123.3(15)
C103 C107 C108 123.9(16)
N24 C107 C108 112.7(16)
C39 C38S C37 117.0(13)
C39 C38S C13 123.9(14)
C37 C38S C13 119.1(13)
N14 C46 C45 123.7(17)
C97 C98 C99 117.9(16)
C97 C98 C33 119.6(19)
C99 C98 C33 122.4(16)
N20 C83 C79 123.7(16)
N20 C83 C84 115.0(18)
C79 C83 C84 121.2(19)
C51 C52 C60 120.2(14)
C51 C52 C53 122.8(16)
C60 C52 C53 117.0(15)
N2 C2 Fe1 178.1(12)
C95 C91 C92 118.9(15)
C95 C91 C90 116.4(14)
C92 C91 C90 124.7(16)
C41 C42 C43 121.0(15)
C101 C102 C103 118.9(17)
C87 C88 C96 117.0(14)
C87 C88 C89 126.1(15)
C96 C88 C89 116.8(15)
C98 C99 C100 118.4(16)
C98 C99 C34 122.0(18)
C100 C99 C34 120(2)
N17 C61 C62 125.5(15)
C83 C79 C80 119.9(17)
C83 C79 C78 118(2)
C80 C79 C78 122(2)
N22 C94 C93 128.2(15)
C56 C55 C54 124.4(15)
C56 C55 C59 114.7(14)
C54 C55 C59 120.9(15)
C54 C53 C52 121.4(16)
N20 C82 C81 126.4(15)
C86 C87 C88 120.5(14)
C86 C87 C30 119.3(15)
C88 C87 C30 120.0(15)
C87 C86 C85 118.5(15)
C87 C86 C29 124.2(14)
C85 C86 C29 117.1(14)
C71 C67 C66 117.6(16)
C71 C67 C68 118.5(15)
C66 C67 C68 123.9(16)
N24 C106 C105 123.7(15)
C80 C81 C82 116.9(16)
C80 C81 C28 124.1(17)
C82 C81 C28 118.9(16)
C58 C57 C56 115.4(15)
C58 C57 C20 120.1(14)
C56 C57 C20 124.5(14)
C66 C65 C64 121.1(16)
N12 C12 Fe2 179.0(18)
C42 C41 C40 124.8(16)
C63 C62 C61 122.0(15)
C63 C62 C21 120.6(14)
C61 C62 C21 117.4(14)
C53 C54 C55 120.8(15)
C76 C77 C78 126(2)
C105 C104 C103 116.6(16)
C105 C104 C35 119.2(18)
C103 C104 C35 124.2(17)
C62 C63 C64 115.0(14)
C62 C63 C22 123.2(16)
C64 C63 C22 121.7(15)
C43 C44 C45 120.6(16)
C43 C44 C15 120.1(18)
C45 C44 C15 119.2(16)
C89 C90 C91 120.6(16)
N18 C70 C69 128.2(17)
N19 C84 C83 118.2(18)
N19 C84 C76 121(2)
C83 C84 C76 121(2)
C81 C80 C79 116.8(17)
C81 C80 C27 118.4(19)
C79 C80 C27 124.7(18)
C102 C101 C100 124.6(16)
C75 C74 C73 123(3)
C75 C74 C25 124(3)
C73 C74 C25 113(3)
C94 C93 C92 117.4(15)
C94 C93 C32 124.9(16)
C92 C93 C32 117.7(16)
C77 C78 C79 119(2)
N11 C11 Fe2 177.5(17)
C69 C68 C67 115.6(16)
C69 C68 C23 125.3(16)
C67 C68 C23 119.0(16)
C90 C89 C88 123.7(16)
C93 C92 C91 117.4(14)
C93 C92 C31 122.6(16)
C91 C92 C31 119.8(17)
C68 C69 C70 118.6(16)
C68 C69 C24 117.9(18)
C70 C69 C24 123.5(18)
N19 C73 C74 116(2)
C74 C75 C76 119(3)
C74 C75 C26 120(3)
C76 C75 C26 121(3)
C65 C66 C67 122.7(16)
C77 C76 C75 128(3)
C77 C76 C84 115(2)
C75 C76 C84 118(3)

loop_
_geom_bond_atom_site_label_1
_geom_bond_atom_site_label_2
_geom_bond_distance
_geom_bond_site_symmetry_2
Co1 N4 2.042(12) .
Co1 N7 2.082(14) .
Co1 N13 2.097(12) .
Co1 N16 2.121(13) .
Co1 N14 2.134(13) .
Co1 N15 2.171(13) .
Co3 N9 1.990(13) .
Co3 N6 2.036(15) .
Co3 N23 2.045(12) .
Co3 N21 2.053(12) .
Co3 N24 2.063(13) .
Co3 N22 2.108(13) .
Co2 N5 1.948(14) .
Co2 N18 2.012(13) .
Co2 N8 2.027(13) .
Co2 N20 2.036(13) .
Co2 N19 2.077(16) .
Co2 N17 2.078(12) .
Fe1 C1 1.848(18) .
Fe1 C6 1.896(18) .
Fe1 C2 1.912(19) .
Fe1 C3 1.925(17) .
Fe1 C5 1.924(18) .
Fe1 C4 1.932(16) .
Fe2 C7 1.877(16) .
Fe2 C8 1.890(16) .
Fe2 C9 1.902(16) .
Fe2 C11 1.919(19) .
Fe2 C12 1.923(18) .
Fe2 C10 1.955(19) .
N15 C49 1.326(16) .
N15 C60 1.360(16) .
N13 C37 1.329(16) .
N13 C48 1.378(17) .
N21 C85 1.309(17) .
N21 C96 1.374(17) .
N4 C4 1.135(15) .
N6 C6 1.206(17) .
N22 C94 1.329(18) .
N22 C95 1.331(17) .
N9 C9 1.146(16) .
N7 C7 1.170(15) .
C5 N5 1.140(16) .
N8 C8 1.159(15) .
N20 C82 1.281(18) .
N20 C83 1.359(19) .
N16 C58 1.307(17) .
N16 C59 1.332(17) .
N14 C47 1.298(17) .
N14 C46 1.328(16) .
N24 C107 1.346(18) .
N24 C106 1.379(18) .
N23 C108 1.306(18) .
N23 C97 1.320(17) .
C108 C100 1.43(2) .
C108 C107 1.47(2) .
N17 C61 1.302(17) .
N17 C72 1.349(17) .
N18 C70 1.22(2) .
N18 C71 1.371(18) .
C47 C48 1.450(19) .
C47 C43 1.48(2) .
C59 C55 1.423(19) .
C59 C60 1.452(19) .
C58 C57 1.388(19) .
C10 N10 1.182(18) .
C60 C52 1.394(19) .
C96 C88 1.400(19) .
C96 C95 1.426(19) .
C95 C91 1.39(2) .
C103 C107 1.34(2) .
C103 C104 1.44(2) .
C103 C102 1.44(2) .
C39 C38S 1.351(19) .
C39 C40 1.380(19) .
C39 C14 1.530(19) .
C85 C86 1.41(2) .
N3 C3 1.160(17) .
N19 C84 1.31(2) .
N19 C73 1.40(2) .
C48 C40 1.420(19) .
C50 C51 1.333(19) .
C50 C49 1.386(19) .
C50 C17 1.522(19) .
C37 C38S 1.390(18) .
C105 C104 1.38(2) .
C105 C106 1.38(2) .
C105 C36 1.50(2) .
C51 C52 1.39(2) .
C51 C18 1.53(2) .
C97 C98 1.35(2) .
C64 C72 1.38(2) .
C64 C63 1.42(2) .
C64 C65 1.47(2) .
C100 C99 1.37(2) .
C100 C101 1.44(2) .
C43 C44 1.37(2) .
C43 C42 1.42(2) .
C56 C55 1.37(2) .
C56 C57 1.40(2) .
C56 C19 1.538(19) .
C40 C41 1.46(2) .
C72 C71 1.412(19) .
C71 C67 1.402(19) .
C1 N1 1.130(17) .
C45 C44 1.40(2) .
C45 C46 1.42(2) .
C45 C16 1.46(2) .
C38S C13 1.524(19) .
C98 C99 1.36(2) .
C98 C33 1.52(2) .
C83 C79 1.38(2) .
C83 C84 1.41(2) .
C52 C53 1.46(2) .
C2 N2 1.182(18) .
C91 C92 1.43(2) .
C91 C90 1.45(2) .
C42 C41 1.318(19) .
C102 C101 1.39(2) .
C88 C87 1.40(2) .
C88 C89 1.43(2) .
C99 C34 1.52(2) .
C61 C62 1.34(2) .
C79 C80 1.43(2) .
C79 C78 1.45(2) .
C94 C93 1.34(2) .
C55 C54 1.39(2) .
C53 C54 1.39(2) .
C82 C81 1.45(2) .
C87 C86 1.35(2) .
C87 C30 1.52(2) .
C86 C29 1.56(2) .
C67 C66 1.40(2) .
C67 C68 1.46(2) .
C81 C80 1.39(2) .
C81 C28 1.51(2) .
C57 C20 1.51(2) .
C65 C66 1.33(2) .
C12 N12 1.116(17) .
C21 C62 1.53(2) .
C15 C44 1.49(2) .
C31 C92 1.54(2) .
C62 C63 1.332(19) .
C77 C76 1.36(3) .
C77 C78 1.37(3) .
C104 C35 1.47(2) .
N11 C11 1.175(19) .
C63 C22 1.49(2) .
C90 C89 1.33(2) .
C70 C69 1.45(2) .
C84 C76 1.48(3) .
C23 C68 1.50(2) .
C80 C27 1.52(2) .
C74 C75 1.36(4) .
C74 C73 1.45(4) .
C74 C25 1.57(4) .
C93 C92 1.37(2) .
C93 C32 1.55(2) .
C68 C69 1.34(2) .
C69 C24 1.55(2) .
C75 C76 1.42(3) .
C75 C26 1.47(3) .
O4S O1S 1.05(9) 4_576
O1S O4S 1.05(9) 4_575
